data_7023080
loop_
_publ_author_name
'Young, Paul C.'
'Green, Samantha L. J.'
'Rosair, Georgina M.'
'Lee, Ai-Lan'

_publ_section_title
;
 Deactivation of gold(I) catalysts in the presence of thiols and
 amines--characterisation and catalysis.
;
_journal_issue 26
_journal_name_full 'Dalton transactions (Cambridge, England : 2003)'
_journal_page_first 9645
_journal_page_last 9653
_journal_paper_doi 10.1039/c3dt50653c
_journal_volume 42
_journal_year 2013
_chemical_formula_moiety 'C47 H59 Au2 O P2 S, F6 Sb'
_chemical_formula_sum 'C47 H59 Au2 F6 O P2 S Sb'
_chemical_formula_weight 1363.63
_chemical_name_systematic
;
?
;
_space_group_crystal_system triclinic
_space_group_IT_number 2
_space_group_name_Hall '-P 1'
_space_group_name_H-M_alt 'P -1'
_symmetry_space_group_name_Hall '-P 1'
_symmetry_space_group_name_H-M 'P -1'
_atom_sites_solution_hydrogens geom
_atom_sites_solution_primary direct
_atom_sites_solution_secondary difmap
_audit_creation_date 2012-12-04
_audit_creation_method
;
Olex2 1.1
(compiled 2011.11.01 svn.r2039, GUI svn.r3906)
;
_cell_angle_alpha 68.403(2)
_cell_angle_beta 80.115(2)
_cell_angle_gamma 65.851(2)
_cell_formula_units_Z 2
_cell_length_a 13.4006(7)
_cell_length_b 13.5192(7)
_cell_length_c 15.7860(8)
_cell_measurement_reflns_used 9866
_cell_measurement_temperature 100(2)
_cell_measurement_theta_max 27.246
_cell_measurement_theta_min 2.700
_cell_volume 2425.6(2)
_computing_cell_refinement 'Bruker SAINT'
_computing_data_collection 'Bruker APEX2'
_computing_data_reduction 'SAINT v7.68A (Bruker, 2009)'
_computing_molecular_graphics
;
O. V. Dolomanov, L. J. Bourhis, R. J. Gildea, J. A. K. Howard and H. Puschmann,
OLEX2: a complete structure solution, refinement and analysis program.
J. Appl. Cryst. (2009). 42, 339-341.
;
_computing_publication_material
;
O. V. Dolomanov, L. J. Bourhis, R. J. Gildea, J. A. K. Howard and H. Puschmann,
OLEX2: a complete structure solution, refinement and analysis program.
J. Appl. Cryst. (2009). 42, 339-341.
;
_computing_structure_refinement
;
XL, G.M. Sheldrick, Acta Cryst.
(2008). A64, 112-122
;
_computing_structure_solution 'SHELXS-97 (Sheldrick, 1990)'
_diffrn_ambient_temperature 100(2)
_diffrn_measured_fraction_theta_full 0.994
_diffrn_measured_fraction_theta_max 0.994
_diffrn_measurement_device_type 'Bruker APEX-II CCD'
_diffrn_measurement_method '\f and \w scans'
_diffrn_radiation_monochromator graphite
_diffrn_radiation_type 'MO K\a'
_diffrn_radiation_wavelength 0.71073
_diffrn_reflns_av_R_equivalents 0.0351
_diffrn_reflns_av_unetI/netI 0.0349
_diffrn_reflns_limit_h_max 16
_diffrn_reflns_limit_h_min -16
_diffrn_reflns_limit_k_max 16
_diffrn_reflns_limit_k_min -13
_diffrn_reflns_limit_l_max 19
_diffrn_reflns_limit_l_min -18
_diffrn_reflns_number 35962
_diffrn_reflns_theta_full 26.37
_diffrn_reflns_theta_max 26.37
_diffrn_reflns_theta_min 1.39
_diffrn_source 'fine-focus sealed tube'
_exptl_absorpt_coefficient_mu 6.752
_exptl_absorpt_correction_T_max 0.7455
_exptl_absorpt_correction_T_min 0.3951
_exptl_absorpt_correction_type multi-scan
_exptl_absorpt_process_details
;
SADABS-2008/1 (Bruker,2008) was used for absorption correction.
R(int) was 0.1311 before and 0.0479 after correction.
The Ratio of minimum to maximum transmission is 0.5300.
The \l/2 correction factor is 0.0015.
;
_exptl_crystal_colour yellow
_exptl_crystal_density_diffrn 1.867
_exptl_crystal_density_method 'not measured'
_exptl_crystal_description block
_exptl_crystal_F_000 1316
_exptl_crystal_size_max 0.40
_exptl_crystal_size_mid 0.40
_exptl_crystal_size_min 0.30
_refine_diff_density_max 0.988
_refine_diff_density_min -1.476
_refine_diff_density_rms 0.164
_refine_ls_extinction_method none
_refine_ls_goodness_of_fit_ref 1.139
_refine_ls_hydrogen_treatment constr
_refine_ls_matrix_type full
_refine_ls_number_parameters 553
_refine_ls_number_reflns 9865
_refine_ls_number_restraints 0
_refine_ls_restrained_S_all 1.139
_refine_ls_R_factor_all 0.0259
_refine_ls_R_factor_gt 0.0216
_refine_ls_shift/su_max 0.004
_refine_ls_shift/su_mean 0.000
_refine_ls_structure_factor_coef Fsqd
_refine_ls_weighting_details 'calc w=1/[\s^2^(Fo^2^)+(0.0350P)^2^+1.8558P] where P=(Fo^2^+2Fc^2^)/3'
_refine_ls_weighting_scheme calc
_refine_ls_wR_factor_gt 0.0545
_refine_ls_wR_factor_ref 0.0707
_reflns_number_gt 9001
_reflns_number_total 9865
_reflns_threshold_expression >2sigma(I)
_cod_data_source_file c3dt50653c.txt
_cod_data_source_block s5gao13
_cod_database_code 7023080

loop_
_space_group_symop_id
_space_group_symop_operation_xyz
1 'x, y, z'
2 '-x, -y, -z'

loop_
_atom_site_label
_atom_site_type_symbol
_atom_site_fract_x
_atom_site_fract_y
_atom_site_fract_z
_atom_site_U_iso_or_equiv
_atom_site_adp_type
_atom_site_occupancy
_atom_site_symmetry_multiplicity
_atom_site_calc_flag
_atom_site_refinement_flags
Au1 Au 0.359854(12) 0.592644(13) 0.264425(10) 0.01281(5) Uani 1 1 d .
Sb1 Sb 0.19274(2) -0.04974(2) 0.756066(18) 0.01725(7) Uani 1 1 d .
S1 S 0.40887(8) 0.39466(8) 0.32252(6) 0.0127(2) Uani 1 1 d .
P1 P 0.31040(8) 0.78663(9) 0.20815(7) 0.0125(2) Uani 1 1 d .
F1 F 0.2762(3) -0.0132(2) 0.81421(19) 0.0386(7) Uani 1 1 d .
O1 O 0.3379(3) 0.4468(3) 0.4760(2) 0.0304(8) Uani 1 1 d .
C1 C 0.2416(3) 0.8397(3) 0.0965(3) 0.0162(8) Uani 1 1 d .
Au2 Au 0.239005(12) 0.403594(12) 0.297064(9) 0.01226(5) Uani 1 1 d .
P2 P 0.07433(8) 0.39731(9) 0.28785(7) 0.0125(2) Uani 1 1 d .
F2 F 0.0759(2) -0.0094(3) 0.8361(2) 0.0518(9) Uani 1 1 d .
C2 C 0.3342(3) 0.7999(4) 0.0306(3) 0.0192(9) Uani 1 1 d .
H2A H 0.3033 0.8094 -0.0251 0.029 Uiso 1 1 calc R
H2B H 0.3794 0.7187 0.0593 0.029 Uiso 1 1 calc R
H2C H 0.3794 0.8459 0.0154 0.029 Uiso 1 1 calc R
F3 F 0.1099(3) -0.0888(3) 0.7002(2) 0.0594(10) Uani 1 1 d .
C3 C 0.1621(4) 0.7784(4) 0.1077(3) 0.0199(9) Uani 1 1 d .
H3A H 0.1008 0.8044 0.1484 0.030 Uiso 1 1 calc R
H3B H 0.2010 0.6951 0.1337 0.030 Uiso 1 1 calc R
H3C H 0.1342 0.7969 0.0480 0.030 Uiso 1 1 calc R
F4 F 0.3116(3) -0.0936(3) 0.6801(2) 0.0545(9) Uani 1 1 d .
C4 C 0.1772(4) 0.9696(4) 0.0573(3) 0.0222(9) Uani 1 1 d .
H4A H 0.2255 1.0105 0.0501 0.033 Uiso 1 1 calc R
H4B H 0.1160 0.9932 0.0989 0.033 Uiso 1 1 calc R
H4C H 0.1490 0.9879 -0.0022 0.033 Uiso 1 1 calc R
F5 F 0.2419(2) -0.1996(2) 0.84053(19) 0.0362(7) Uani 1 1 d .
C5 C 0.2271(3) 0.8463(4) 0.2989(3) 0.0174(9) Uani 1 1 d .
F6 F 0.1446(3) 0.0993(3) 0.6742(2) 0.0472(8) Uani 1 1 d .
C6 C 0.3009(4) 0.7873(4) 0.3818(3) 0.0270(11) Uani 1 1 d .
H6A H 0.2599 0.8117 0.4330 0.041 Uiso 1 1 calc R
H6B H 0.3649 0.8088 0.3665 0.041 Uiso 1 1 calc R
H6C H 0.3249 0.7038 0.3987 0.041 Uiso 1 1 calc R
C7 C 0.1290(4) 0.8103(4) 0.3228(3) 0.0234(10) Uani 1 1 d .
H7A H 0.0891 0.8317 0.3756 0.035 Uiso 1 1 calc R
H7B H 0.1544 0.7269 0.3376 0.035 Uiso 1 1 calc R
H7C H 0.0805 0.8492 0.2708 0.035 Uiso 1 1 calc R
C8 C 0.1868(4) 0.9768(4) 0.2762(3) 0.0291(11) Uani 1 1 d .
H8A H 0.1470 1.0158 0.2191 0.044 Uiso 1 1 calc R
H8B H 0.2496 0.9988 0.2696 0.044 Uiso 1 1 calc R
H8C H 0.1380 0.9990 0.3255 0.044 Uiso 1 1 calc R
C9 C 0.4270(3) 0.8320(3) 0.1791(3) 0.0140(8) Uani 1 1 d .
C10 C 0.4075(4) 0.9495(4) 0.1417(3) 0.0186(9) Uani 1 1 d .
H10 H 0.3344 1.0037 0.1387 0.022 Uiso 1 1 calc R
C11 C 0.4919(4) 0.9891(4) 0.1090(3) 0.0193(9) Uani 1 1 d .
H11 H 0.4764 1.0692 0.0841 0.023 Uiso 1 1 calc R
C12 C 0.5994(4) 0.9106(4) 0.1128(3) 0.0207(9) Uani 1 1 d .
H12 H 0.6579 0.9366 0.0903 0.025 Uiso 1 1 calc R
C13 C 0.6201(3) 0.7944(4) 0.1498(3) 0.0193(9) Uani 1 1 d .
H13 H 0.6935 0.7410 0.1516 0.023 Uiso 1 1 calc R
C14 C 0.5363(3) 0.7529(4) 0.1848(3) 0.0157(9) Uani 1 1 d .
C15 C 0.5740(3) 0.6243(3) 0.2269(3) 0.0150(8) Uani 1 1 d .
C16 C 0.5803(3) 0.5730(4) 0.3213(3) 0.0179(9) Uani 1 1 d .
H16 H 0.5514 0.6193 0.3595 0.021 Uiso 1 1 calc R
C17 C 0.6289(4) 0.4540(4) 0.3598(3) 0.0251(10) Uani 1 1 d .
H17 H 0.6345 0.4196 0.4241 0.030 Uiso 1 1 calc R
C18 C 0.6692(4) 0.3851(4) 0.3047(4) 0.0288(11) Uani 1 1 d .
H18 H 0.7005 0.3039 0.3313 0.035 Uiso 1 1 calc R
C19 C 0.6636(4) 0.4354(4) 0.2111(3) 0.0281(11) Uani 1 1 d .
H19 H 0.6917 0.3887 0.1733 0.034 Uiso 1 1 calc R
C20 C 0.6168(3) 0.5546(4) 0.1720(3) 0.0216(9) Uani 1 1 d .
H20 H 0.6140 0.5887 0.1075 0.026 Uiso 1 1 calc R
C21 C 0.3877(3) 0.3695(4) 0.4462(3) 0.0176(9) Uani 1 1 d .
C22 C 0.4386(3) 0.2470(4) 0.5032(3) 0.0178(9) Uani 1 1 d .
C23 C 0.3950(4) 0.2108(4) 0.5915(3) 0.0228(10) Uani 1 1 d .
H23 H 0.3341 0.2639 0.6131 0.027 Uiso 1 1 calc R
C24 C 0.4407(4) 0.0980(4) 0.6467(3) 0.0295(11) Uani 1 1 d .
H24 H 0.4110 0.0733 0.7062 0.035 Uiso 1 1 calc R
C25 C 0.5302(4) 0.0204(4) 0.6153(3) 0.0321(12) Uani 1 1 d .
H25 H 0.5613 -0.0574 0.6534 0.039 Uiso 1 1 calc R
C26 C 0.5738(4) 0.0558(4) 0.5292(3) 0.0289(11) Uani 1 1 d .
H26 H 0.6357 0.0028 0.5085 0.035 Uiso 1 1 calc R
C27 C 0.5275(3) 0.1688(4) 0.4727(3) 0.0194(9) Uani 1 1 d .
H27 H 0.5568 0.1924 0.4128 0.023 Uiso 1 1 calc R
C28 C 0.0591(3) 0.2821(4) 0.3956(3) 0.0176(9) Uani 1 1 d .
C29 C 0.1663(4) 0.1769(4) 0.4027(3) 0.0225(10) Uani 1 1 d .
H29A H 0.1620 0.1125 0.4564 0.034 Uiso 1 1 calc R
H29B H 0.2276 0.1957 0.4085 0.034 Uiso 1 1 calc R
H29C H 0.1775 0.1556 0.3478 0.034 Uiso 1 1 calc R
C30 C 0.0503(4) 0.3224(4) 0.4764(3) 0.0210(9) Uani 1 1 d .
H30A H -0.0217 0.3831 0.4773 0.032 Uiso 1 1 calc R
H30B H 0.1075 0.3523 0.4704 0.032 Uiso 1 1 calc R
H30C H 0.0594 0.2575 0.5333 0.032 Uiso 1 1 calc R
C31 C -0.0364(4) 0.2450(4) 0.4001(3) 0.0225(10) Uani 1 1 d .
H31A H -0.0395 0.1890 0.4603 0.034 Uiso 1 1 calc R
H31B H -0.0254 0.2100 0.3531 0.034 Uiso 1 1 calc R
H31C H -0.1052 0.3123 0.3899 0.034 Uiso 1 1 calc R
C32 C -0.0363(3) 0.5425(3) 0.2729(3) 0.0168(9) Uani 1 1 d .
C33 C -0.0358(4) 0.6132(4) 0.1708(3) 0.0206(9) Uani 1 1 d .
H33A H -0.0849 0.6934 0.1614 0.031 Uiso 1 1 calc R
H33B H -0.0607 0.5816 0.1356 0.031 Uiso 1 1 calc R
H33C H 0.0386 0.6097 0.1507 0.031 Uiso 1 1 calc R
C34 C -0.0065(4) 0.6015(4) 0.3260(3) 0.0219(9) Uani 1 1 d .
H34A H -0.0615 0.6795 0.3157 0.033 Uiso 1 1 calc R
H34B H 0.0654 0.6052 0.3049 0.033 Uiso 1 1 calc R
H34C H -0.0045 0.5574 0.3912 0.033 Uiso 1 1 calc R
C35 C -0.1510(3) 0.5428(4) 0.3035(3) 0.0205(9) Uani 1 1 d .
H35A H -0.1516 0.4998 0.3689 0.031 Uiso 1 1 calc R
H35B H -0.1715 0.5066 0.2694 0.031 Uiso 1 1 calc R
H35C H -0.2034 0.6221 0.2920 0.031 Uiso 1 1 calc R
C36 C 0.0661(3) 0.3522(3) 0.1936(3) 0.0151(8) Uani 1 1 d .
C37 C -0.0295(3) 0.3397(4) 0.1842(3) 0.0176(9) Uani 1 1 d .
H37 H -0.0905 0.3616 0.2235 0.021 Uiso 1 1 calc R
C38 C -0.0386(3) 0.2970(4) 0.1203(3) 0.0192(9) Uani 1 1 d .
H38 H -0.1046 0.2892 0.1157 0.023 Uiso 1 1 calc R
C39 C 0.0496(4) 0.2658(4) 0.0631(3) 0.0212(10) Uani 1 1 d .
H39 H 0.0453 0.2340 0.0199 0.025 Uiso 1 1 calc R
C40 C 0.1440(3) 0.2805(4) 0.0682(3) 0.0190(9) Uani 1 1 d .
H40 H 0.2034 0.2600 0.0273 0.023 Uiso 1 1 calc R
C41 C 0.1544(3) 0.3249(3) 0.1321(3) 0.0137(8) Uani 1 1 d .
C42 C 0.2592(3) 0.3415(3) 0.1271(3) 0.0147(8) Uani 1 1 d .
C43 C 0.2652(4) 0.4483(4) 0.0820(3) 0.0216(9) Uani 1 1 d .
H43 H 0.2009 0.5127 0.0576 0.026 Uiso 1 1 calc R
C44 C 0.3645(4) 0.4624(4) 0.0721(3) 0.0291(11) Uani 1 1 d .
H44 H 0.3676 0.5361 0.0414 0.035 Uiso 1 1 calc R
C45 C 0.4587(4) 0.3681(5) 0.1073(3) 0.0321(12) Uani 1 1 d .
H45 H 0.5265 0.3773 0.1012 0.039 Uiso 1 1 calc R
C46 C 0.4536(4) 0.2621(5) 0.1508(3) 0.0297(11) Uani 1 1 d .
H46 H 0.5182 0.1975 0.1742 0.036 Uiso 1 1 calc R
C47 C 0.3549(3) 0.2482(4) 0.1610(3) 0.0212(9) Uani 1 1 d .
H47 H 0.3525 0.1740 0.1914 0.025 Uiso 1 1 calc R

loop_
_atom_site_aniso_label
_atom_site_aniso_U_11
_atom_site_aniso_U_22
_atom_site_aniso_U_33
_atom_site_aniso_U_23
_atom_site_aniso_U_13
_atom_site_aniso_U_12
Au1 0.01046(9) 0.01260(9) 0.01580(8) -0.00411(6) -0.00062(6) -0.00519(6)
Sb1 0.01272(14) 0.02088(15) 0.01822(14) -0.00736(12) 0.00026(11) -0.00590(12)
S1 0.0098(5) 0.0144(5) 0.0150(5) -0.0048(4) -0.0011(4) -0.0052(4)
P1 0.0111(5) 0.0136(5) 0.0141(5) -0.0052(4) 0.0015(4) -0.0060(4)
F1 0.055(2) 0.0423(18) 0.0335(15) -0.0037(13) -0.0116(14) -0.0372(16)
O1 0.042(2) 0.0222(17) 0.0223(16) -0.0129(14) -0.0030(14) -0.0021(15)
C1 0.017(2) 0.016(2) 0.0144(19) -0.0047(16) 0.0005(16) -0.0048(17)
Au2 0.00924(9) 0.01609(9) 0.01369(8) -0.00683(6) 0.00007(6) -0.00541(7)
P2 0.0102(5) 0.0172(5) 0.0131(5) -0.0077(4) 0.0013(4) -0.0062(4)
F2 0.0274(17) 0.059(2) 0.0456(18) -0.0147(16) 0.0207(14) -0.0049(15)
C2 0.021(2) 0.022(2) 0.0143(19) -0.0054(17) 0.0019(17) -0.0092(19)
F3 0.071(3) 0.085(3) 0.0466(19) -0.0106(18) -0.0241(18) -0.054(2)
C3 0.019(2) 0.025(2) 0.018(2) -0.0044(18) -0.0056(17) -0.0120(19)
F4 0.045(2) 0.062(2) 0.053(2) -0.0340(18) 0.0299(16) -0.0155(17)
C4 0.021(2) 0.019(2) 0.022(2) -0.0043(18) -0.0010(18) -0.0050(19)
F5 0.0381(17) 0.0212(14) 0.0476(17) -0.0027(13) -0.0120(14) -0.0132(13)
C5 0.016(2) 0.021(2) 0.016(2) -0.0103(17) 0.0058(16) -0.0076(18)
F6 0.0424(19) 0.0330(17) 0.0410(17) 0.0119(14) -0.0084(14) -0.0086(15)
C6 0.027(3) 0.037(3) 0.019(2) -0.013(2) -0.0008(19) -0.010(2)
C7 0.020(2) 0.032(3) 0.026(2) -0.017(2) 0.0113(18) -0.016(2)
C8 0.039(3) 0.022(2) 0.027(2) -0.014(2) 0.012(2) -0.012(2)
C9 0.013(2) 0.019(2) 0.0130(18) -0.0077(16) 0.0016(15) -0.0078(17)
C10 0.018(2) 0.022(2) 0.018(2) -0.0080(17) 0.0028(17) -0.0095(18)
C11 0.026(2) 0.023(2) 0.015(2) -0.0056(17) 0.0007(17) -0.015(2)
C12 0.025(2) 0.033(3) 0.0141(19) -0.0099(18) 0.0037(17) -0.020(2)
C13 0.014(2) 0.029(2) 0.019(2) -0.0095(18) 0.0012(16) -0.0117(19)
C14 0.016(2) 0.023(2) 0.0125(18) -0.0085(17) 0.0010(16) -0.0103(18)
C15 0.0064(19) 0.017(2) 0.023(2) -0.0083(17) -0.0015(16) -0.0042(16)
C16 0.010(2) 0.023(2) 0.026(2) -0.0099(18) -0.0001(17) -0.0094(18)
C17 0.016(2) 0.024(2) 0.034(2) -0.002(2) -0.0082(19) -0.010(2)
C18 0.011(2) 0.020(2) 0.055(3) -0.011(2) -0.007(2) -0.0048(19)
C19 0.013(2) 0.031(3) 0.050(3) -0.025(2) 0.002(2) -0.008(2)
C20 0.013(2) 0.033(3) 0.028(2) -0.018(2) 0.0014(18) -0.0115(19)
C21 0.016(2) 0.023(2) 0.018(2) -0.0072(18) -0.0040(16) -0.0086(18)
C22 0.018(2) 0.022(2) 0.017(2) -0.0060(17) -0.0020(16) -0.0111(19)
C23 0.026(3) 0.030(3) 0.020(2) -0.0105(19) 0.0024(18) -0.017(2)
C24 0.044(3) 0.040(3) 0.014(2) -0.004(2) -0.001(2) -0.029(3)
C25 0.049(3) 0.021(2) 0.025(2) 0.001(2) -0.009(2) -0.015(2)
C26 0.031(3) 0.022(2) 0.028(2) -0.006(2) -0.008(2) -0.003(2)
C27 0.018(2) 0.019(2) 0.020(2) -0.0048(17) -0.0018(17) -0.0062(18)
C28 0.019(2) 0.019(2) 0.0154(19) -0.0050(17) 0.0031(16) -0.0091(18)
C29 0.020(2) 0.018(2) 0.027(2) -0.0047(18) -0.0025(18) -0.0067(19)
C30 0.022(2) 0.027(2) 0.017(2) -0.0066(18) -0.0003(17) -0.012(2)
C31 0.021(2) 0.030(3) 0.020(2) -0.0065(19) 0.0031(18) -0.016(2)
C32 0.016(2) 0.018(2) 0.017(2) -0.0081(17) 0.0008(16) -0.0059(18)
C33 0.022(2) 0.018(2) 0.018(2) -0.0050(17) -0.0005(17) -0.0053(19)
C34 0.019(2) 0.018(2) 0.031(2) -0.0149(19) -0.0018(18) -0.0022(18)
C35 0.012(2) 0.024(2) 0.023(2) -0.0077(18) -0.0005(17) -0.0055(18)
C36 0.015(2) 0.017(2) 0.0143(19) -0.0053(16) -0.0011(16) -0.0063(17)
C37 0.014(2) 0.025(2) 0.017(2) -0.0100(17) 0.0017(16) -0.0079(18)
C38 0.017(2) 0.024(2) 0.021(2) -0.0075(18) -0.0037(17) -0.0108(19)
C39 0.029(3) 0.024(2) 0.015(2) -0.0048(18) -0.0054(18) -0.012(2)
C40 0.019(2) 0.023(2) 0.017(2) -0.0082(17) 0.0022(17) -0.0082(19)
C41 0.013(2) 0.014(2) 0.0141(19) -0.0036(16) -0.0017(15) -0.0054(17)
C42 0.016(2) 0.020(2) 0.0137(19) -0.0107(16) 0.0060(16) -0.0095(17)
C43 0.024(2) 0.025(2) 0.018(2) -0.0096(18) 0.0057(18) -0.011(2)
C44 0.040(3) 0.039(3) 0.026(2) -0.019(2) 0.016(2) -0.031(3)
C45 0.024(3) 0.061(4) 0.032(3) -0.032(3) 0.015(2) -0.027(3)
C46 0.018(2) 0.046(3) 0.030(2) -0.024(2) 0.0039(19) -0.008(2)
C47 0.017(2) 0.030(3) 0.020(2) -0.0124(19) 0.0017(17) -0.0093(19)

loop_
_atom_type_symbol
_atom_type_description
_atom_type_scat_dispersion_real
_atom_type_scat_dispersion_imag
_atom_type_scat_source
C C 0.0033 0.0016 'International Tables Vol C Tables 4.2.6.8 and 6.1.1.4'
H H 0.0000 0.0000 'International Tables Vol C Tables 4.2.6.8 and 6.1.1.4'
O O 0.0106 0.0060 'International Tables Vol C Tables 4.2.6.8 and 6.1.1.4'
F F 0.0171 0.0103 'International Tables Vol C Tables 4.2.6.8 and 6.1.1.4'
P P 0.1023 0.0942 'International Tables Vol C Tables 4.2.6.8 and 6.1.1.4'
S S 0.1246 0.1234 'International Tables Vol C Tables 4.2.6.8 and 6.1.1.4'
Sb Sb -0.5866 1.5461 'International Tables Vol C Tables 4.2.6.8 and 6.1.1.4'
Au Au -2.0133 8.8022 'International Tables Vol C Tables 4.2.6.8 and 6.1.1.4'

loop_
_geom_angle_atom_site_label_1
_geom_angle_atom_site_label_2
_geom_angle_atom_site_label_3
_geom_angle
P1 Au1 S1 179.50(4)
F1 Sb1 F2 89.67(15)
F1 Sb1 F5 88.61(12)
F2 Sb1 F5 88.31(14)
F3 Sb1 F1 178.83(14)
F3 Sb1 F2 90.01(17)
F3 Sb1 F5 90.25(14)
F3 Sb1 F6 90.71(15)
F4 Sb1 F1 89.35(15)
F4 Sb1 F2 178.01(15)
F4 Sb1 F3 90.93(17)
F4 Sb1 F5 89.94(14)
F4 Sb1 F6 90.52(15)
F6 Sb1 F1 90.42(14)
F6 Sb1 F2 91.22(14)
F6 Sb1 F5 178.93(14)
Au1 S1 Au2 93.94(3)
C21 S1 Au1 101.70(14)
C21 S1 Au2 96.46(13)
C1 P1 Au1 107.36(13)
C5 P1 Au1 107.64(13)
C5 P1 C1 116.58(19)
C9 P1 Au1 113.48(14)
C9 P1 C1 104.82(18)
C9 P1 C5 107.16(18)
C2 C1 P1 104.8(3)
C2 C1 C3 108.1(3)
C2 C1 C4 110.4(3)
C3 C1 P1 109.1(3)
C4 C1 P1 116.4(3)
C4 C1 C3 107.8(3)
P2 Au2 S1 173.61(3)
C28 P2 Au2 105.42(14)
C32 P2 Au2 109.88(13)
C32 P2 C28 114.00(18)
C36 P2 Au2 114.17(13)
C36 P2 C28 105.86(18)
C36 P2 C32 107.62(18)
C6 C5 P1 105.7(3)
C7 C5 P1 107.7(3)
C7 C5 C6 109.0(3)
C7 C5 C8 109.2(4)
C8 C5 P1 116.6(3)
C8 C5 C6 108.4(4)
C10 C9 P1 119.1(3)
C10 C9 C14 118.2(4)
C14 C9 P1 122.4(3)
C11 C10 C9 121.9(4)
C10 C11 C12 119.6(4)
C13 C12 C11 119.2(4)
C12 C13 C14 122.0(4)
C9 C14 C15 126.1(4)
C13 C14 C9 119.0(4)
C13 C14 C15 114.9(4)
C16 C15 C14 120.1(4)
C16 C15 C20 119.1(4)
C20 C15 C14 120.3(4)
C17 C16 C15 120.1(4)
C18 C17 C16 120.5(4)
C19 C18 C17 119.7(4)
C18 C19 C20 120.2(4)
C19 C20 C15 120.4(4)
O1 C21 S1 121.9(3)
O1 C21 C22 124.3(4)
C22 C21 S1 113.8(3)
C23 C22 C21 118.2(4)
C27 C22 C21 122.4(4)
C27 C22 C23 119.5(4)
C24 C23 C22 119.8(4)
C23 C24 C25 120.1(4)
C26 C25 C24 120.2(4)
C25 C26 C27 120.2(5)
C22 C27 C26 120.2(4)
C29 C28 P2 105.6(3)
C30 C28 P2 108.3(3)
C30 C28 C29 108.4(3)
C30 C28 C31 109.7(3)
C31 C28 P2 116.5(3)
C31 C28 C29 108.0(4)
C33 C32 P2 106.8(3)
C34 C32 P2 108.6(3)
C34 C32 C33 107.5(3)
C35 C32 P2 115.3(3)
C35 C32 C33 109.7(3)
C35 C32 C34 108.7(3)
C37 C36 P2 119.0(3)
C37 C36 C41 118.3(4)
C41 C36 P2 122.6(3)
C38 C37 C36 122.5(4)
C37 C38 C39 118.8(4)
C38 C39 C40 120.3(4)
C39 C40 C41 121.7(4)
C36 C41 C42 125.7(3)
C40 C41 C36 118.3(4)
C40 C41 C42 116.0(3)
C43 C42 C41 120.7(4)
C43 C42 C47 118.5(4)
C47 C42 C41 120.6(4)
C42 C43 C44 120.8(4)
C45 C44 C43 119.7(4)
C46 C45 C44 119.7(4)
C45 C46 C47 120.5(5)
C46 C47 C42 120.7(4)

loop_
_geom_bond_atom_site_label_1
_geom_bond_atom_site_label_2
_geom_bond_distance
Au1 S1 2.3233(10)
Au1 P1 2.2740(10)
Sb1 F1 1.865(3)
Sb1 F2 1.865(3)
Sb1 F3 1.857(3)
Sb1 F4 1.850(3)
Sb1 F5 1.881(3)
Sb1 F6 1.858(3)
S1 Au2 2.3262(10)
S1 C21 1.846(4)
P1 C1 1.885(4)
P1 C5 1.874(4)
P1 C9 1.832(4)
O1 C21 1.200(5)
C1 C2 1.528(6)
C1 C3 1.551(6)
C1 C4 1.534(6)
Au2 P2 2.2739(10)
P2 C28 1.884(4)
P2 C32 1.873(4)
P2 C36 1.838(4)
C5 C6 1.535(6)
C5 C7 1.524(6)
C5 C8 1.534(6)
C9 C10 1.402(6)
C9 C14 1.410(6)
C10 C11 1.386(6)
C11 C12 1.392(6)
C12 C13 1.382(6)
C13 C14 1.398(6)
C14 C15 1.505(6)
C15 C16 1.394(6)
C15 C20 1.399(6)
C16 C17 1.393(6)
C17 C18 1.393(7)
C18 C19 1.380(7)
C19 C20 1.394(6)
C21 C22 1.486(6)
C22 C23 1.406(6)
C22 C27 1.384(6)
C23 C24 1.379(7)
C24 C25 1.390(7)
C25 C26 1.377(7)
C26 C27 1.388(6)
C28 C29 1.538(6)
C28 C30 1.531(6)
C28 C31 1.537(6)
C32 C33 1.542(5)
C32 C34 1.537(6)
C32 C35 1.528(6)
C36 C37 1.397(6)
C36 C41 1.411(5)
C37 C38 1.377(6)
C38 C39 1.377(6)
C39 C40 1.378(6)
C40 C41 1.399(6)
C41 C42 1.495(5)
C42 C43 1.383(6)
C42 C47 1.392(6)
C43 C44 1.395(6)
C44 C45 1.390(7)
C45 C46 1.368(7)
C46 C47 1.385(6)
